data_4120903
loop_
_publ_author_name
'Dong Sub Kim'
'Vincent M. Lynch'
'Jung Su Park'
'Jonathan L. Sessler'

_publ_section_title
;
 Three Distinct Equilibrium States via Self-Assembly: Simple Access to a
 Supramolecular Ion-Controlled NAND Logic Gate
;
_journal_name_full 'Journal of the American Chemical Society'
_journal_page_first 14889
_journal_page_last 14894
_journal_paper_doi 10.1021/ja4080198
_journal_volume 135
_journal_year 2013
_chemical_formula_moiety '2 C60 H44 N4 S16, C38 H44 N6 2+, 2 Cl 1-, 5 C H Cl3, C2 H6 O'
_chemical_formula_sum 'C167 H149 Cl15 I2 N14 O2 S32'
_chemical_formula_weight 4195.47
_chemical_name_systematic
;
 ?
;
_space_group_IT_number 14
_symmetry_cell_setting monoclinic
_symmetry_space_group_name_Hall '-P 2yn'
_symmetry_space_group_name_H-M 'P 1 21/n 1'
_atom_sites_solution_hydrogens geom
_atom_sites_solution_primary direct
_atom_sites_solution_secondary difmap
_audit_creation_method SHELXL-97
_cell_angle_alpha 90.00
_cell_angle_beta 92.079(4)
_cell_angle_gamma 90.00
_cell_formula_units_Z 2
_cell_length_a 18.262(5)
_cell_length_b 28.491(7)
_cell_length_c 18.268(5)
_cell_measurement_reflns_used 21689
_cell_measurement_temperature 100(2)
_cell_measurement_theta_max 27.6
_cell_measurement_theta_min 1.3
_cell_volume 9499(4)
_computing_cell_refinement 'CrystalClear (Rigaku Inc., 2008)'
_computing_data_collection 'CrystalClear (Rigaku Inc., 2008)'
_computing_data_reduction 'CrystalClear (Rigaku Inc., 2008)'
_computing_molecular_graphics 'XP SHELXTL/PC, Siemens Analytical'
_computing_structure_refinement 'XL SHELXTL/PC, Siemens Analytical'
_computing_structure_solution
;

SIR97 - Altomare A., Burla M.C., Camalli M., Cascarano G.L., Giacovazzo C., 
Guagliardi A., Moliterni A.G.G., Polidori G.,Spagna R.
;
_diffrn_ambient_temperature 100(2)
_diffrn_measured_fraction_theta_full 0.999
_diffrn_measured_fraction_theta_max 0.999
_diffrn_measurement_device_type 'Rigaku AFC-12 with Saturn 724+ CCD'
_diffrn_measurement_method \w-scans
_diffrn_radiation_monochromator graphite
_diffrn_radiation_source 'fine-focus sealed tube'
_diffrn_radiation_type MoK\a
_diffrn_radiation_wavelength 0.71075
_diffrn_reflns_av_R_equivalents 0.0766
_diffrn_reflns_av_sigmaI/netI 0.0680
_diffrn_reflns_limit_h_max 21
_diffrn_reflns_limit_h_min -21
_diffrn_reflns_limit_k_max 33
_diffrn_reflns_limit_k_min -33
_diffrn_reflns_limit_l_max 21
_diffrn_reflns_limit_l_min -21
_diffrn_reflns_number 83615
_diffrn_reflns_theta_full 25.00
_diffrn_reflns_theta_max 25.00
_diffrn_reflns_theta_min 1.33
_exptl_absorpt_coefficient_mu 0.948
_exptl_absorpt_correction_T_max 1.00
_exptl_absorpt_correction_T_min 0.765
_exptl_absorpt_correction_type multi-scan
_exptl_absorpt_process_details
;
Abscor. T. Higashi (2001). The Rigaku Corporation, Tokyo, Japan.
;
_exptl_crystal_colour colorless
_exptl_crystal_density_diffrn 1.467
_exptl_crystal_description prism
_exptl_crystal_F_000 4276
_exptl_crystal_size_max 0.16
_exptl_crystal_size_mid 0.15
_exptl_crystal_size_min 0.14
_refine_diff_density_max 1.171
_refine_diff_density_min -1.596
_refine_diff_density_rms 0.155
_refine_ls_extinction_method none
_refine_ls_goodness_of_fit_ref 1.505
_refine_ls_hydrogen_treatment constr
_refine_ls_matrix_type full
_refine_ls_number_parameters 1149
_refine_ls_number_reflns 16710
_refine_ls_number_restraints 405
_refine_ls_restrained_S_all 1.517
_refine_ls_R_factor_all 0.1301
_refine_ls_R_factor_gt 0.1149
_refine_ls_shift/su_max 0.020
_refine_ls_shift/su_mean 0.002
_refine_ls_structure_factor_coef Fsqd
_refine_ls_weighting_details 'calc w=1/[\s^2^(Fo^2^)+(0.1134P)^2^+5.4293P] where P=(Fo^2^+2Fc^2^)/3'
_refine_ls_weighting_scheme calc
_refine_ls_wR_factor_gt 0.2792
_refine_ls_wR_factor_ref 0.2889
_reflns_number_gt 13994
_reflns_number_total 16710
_reflns_threshold_expression >2sigma(I)
_cod_data_source_file ja4080198_si_004.cif
_cod_data_source_block shelxl
_cod_database_code 4120903

loop_
_symmetry_equiv_pos_as_xyz
'x, y, z'
'-x+1/2, y+1/2, -z+1/2'
'-x, -y, -z'
'x-1/2, -y-1/2, z-1/2'

loop_
_atom_site_label
_atom_site_type_symbol
_atom_site_fract_x
_atom_site_fract_y
_atom_site_fract_z
_atom_site_U_iso_or_equiv
_atom_site_adp_type
_atom_site_occupancy
_atom_site_symmetry_multiplicity
_atom_site_calc_flag
_atom_site_refinement_flags
_atom_site_disorder_assembly
_atom_site_disorder_group
C1 C 0.7772(6) 0.1825(4) 0.4650(6) 0.039(3) Uani 1 1 d . . .
C2 C 0.8154(6) 0.2055(4) 0.4156(5) 0.036(2) Uani 1 1 d . . .
C3 C 0.8877(6) 0.1920(4) 0.4188(6) 0.040(3) Uani 1 1 d . . .
C4 C 0.8964(6) 0.1605(4) 0.4727(6) 0.043(3) Uani 1 1 d . . .
C5 C 0.8753(6) 0.2518(5) 0.3121(7) 0.044(3) Uani 1 1 d . . .
C6 C 0.8860(6) 0.2752(4) 0.2508(6) 0.042(3) Uani 1 1 d . . .
C7 C 0.8655(6) 0.3125(3) 0.1223(7) 0.040(3) Uani 1 1 d . . .
C8 C 0.8346(7) 0.3299(3) 0.0551(6) 0.042(3) Uani 1 1 d . . .
H8 H 0.7850 0.3373 0.0513 0.050 Uiso 1 1 calc R . .
C9 C 0.8760(7) 0.3356(4) -0.0022(7) 0.048(3) Uani 1 1 d . . .
H9 H 0.8554 0.3478 -0.0454 0.057 Uiso 1 1 calc R . .
C10 C 0.9508(7) 0.3235(4) 0.0013(8) 0.055(3) Uani 1 1 d . . .
H10 H 0.9785 0.3265 -0.0402 0.066 Uiso 1 1 calc R . .
C11 C 0.9834(7) 0.3071(4) 0.0662(7) 0.046(3) Uani 1 1 d . . .
H11 H 1.0327 0.2989 0.0691 0.055 Uiso 1 1 calc R . .
C12 C 0.9386(6) 0.3032(4) 0.1281(7) 0.042(3) Uani 1 1 d . . .
C13 C 0.9643(6) 0.1327(3) 0.5011(6) 0.039(2) Uani 1 1 d . . .
C14 C 0.9452(8) 0.0824(4) 0.5221(9) 0.064(3) Uani 1 1 d . . .
H14A H 0.9858 0.0687 0.5492 0.096 Uiso 1 1 calc R . .
H14B H 0.9351 0.0643 0.4785 0.096 Uiso 1 1 calc R . .
H14C H 0.9029 0.0825 0.5517 0.096 Uiso 1 1 calc R . .
C15 C 1.0221(7) 0.1320(4) 0.4480(6) 0.049(3) Uani 1 1 d . . .
H15A H 1.0050 0.1158 0.4046 0.074 Uiso 1 1 calc R . .
H15B H 1.0643 0.1162 0.4688 0.074 Uiso 1 1 calc R . .
H15C H 1.0350 0.1636 0.4357 0.074 Uiso 1 1 calc R . .
C16 C 0.9929(5) 0.1575(3) 0.5731(6) 0.033(2) Uani 1 1 d . . .
C17 C 1.0461(6) 0.1922(4) 0.5818(6) 0.039(3) Uani 1 1 d . . .
C18 C 1.0499(6) 0.2055(4) 0.6556(6) 0.043(3) Uani 1 1 d . . .
C19 C 0.9961(6) 0.1803(3) 0.6930(7) 0.039(3) Uani 1 1 d . . .
C20 C 1.1520(6) 0.2524(5) 0.5951(7) 0.047(3) Uani 1 1 d . . .
C21 C 1.2090(7) 0.2785(4) 0.5795(6) 0.042(3) Uani 1 1 d . . .
C22 C 1.3363(6) 0.2969(4) 0.5315(6) 0.039(3) Uani 1 1 d . . .
C23 C 1.3377(6) 0.3116(3) 0.6056(7) 0.036(3) Uani 1 1 d . . .
C24 C 1.4038(6) 0.3251(4) 0.6380(7) 0.043(3) Uani 1 1 d . . .
H24 H 1.4062 0.3363 0.6858 0.051 Uiso 1 1 calc R . .
C25 C 1.4664(7) 0.3215(4) 0.5979(8) 0.050(3) Uani 1 1 d . . .
H25 H 1.5113 0.3269 0.6221 0.060 Uiso 1 1 calc R . .
C26 C 1.4666(8) 0.3109(5) 0.5271(8) 0.057(3) Uani 1 1 d . . .
H26 H 1.5095 0.3129 0.5014 0.069 Uiso 1 1 calc R . .
C27 C 1.3992(7) 0.2962(4) 0.4909(7) 0.049(3) Uani 1 1 d . . .
H27 H 1.3978 0.2865 0.4422 0.059 Uiso 1 1 calc R . .
C28 C 0.9768(5) 0.1823(4) 0.7703(6) 0.033(2) Uani 1 1 d . . .
C29 C 0.9538(7) 0.1324(4) 0.7980(7) 0.047(3) Uani 1 1 d . . .
H29A H 0.9967 0.1134 0.8061 0.070 Uiso 1 1 calc R . .
H29B H 0.9219 0.1178 0.7619 0.070 Uiso 1 1 calc R . .
H29C H 0.9287 0.1355 0.8431 0.070 Uiso 1 1 calc R . .
C30 C 1.0393(6) 0.1990(5) 0.8208(6) 0.045(3) Uani 1 1 d . . .
H30A H 1.0573 0.2285 0.8035 0.068 Uiso 1 1 calc R . .
H30B H 1.0781 0.1763 0.8214 0.068 Uiso 1 1 calc R . .
H30C H 1.0221 0.2029 0.8695 0.068 Uiso 1 1 calc R . .
C31 C 0.9101(6) 0.2155(4) 0.7776(5) 0.035(2) Uani 1 1 d . . .
C32 C 0.9091(5) 0.2650(4) 0.7891(5) 0.032(2) Uani 1 1 d . . .
C33 C 0.8345(6) 0.2799(4) 0.7843(6) 0.035(2) Uani 1 1 d . . .
C34 C 0.7919(6) 0.2414(4) 0.7702(5) 0.034(2) Uani 1 1 d . . .
C35 C 0.9124(5) 0.3546(4) 0.8120(7) 0.041(3) Uani 1 1 d . . .
C36 C 0.9334(6) 0.3960(4) 0.8344(8) 0.050(3) Uani 1 1 d . . .
C37 C 0.9385(8) 0.4840(4) 0.8745(7) 0.048(3) Uani 1 1 d . . .
C38 C 1.0122(8) 0.4677(4) 0.8828(7) 0.053(3) Uani 1 1 d . . .
C39 C 1.0673(8) 0.4967(5) 0.9063(7) 0.060(4) Uani 1 1 d . . .
H39 H 1.1145 0.4848 0.9136 0.072 Uiso 1 1 calc R . .
C40 C 1.0540(10) 0.5441(7) 0.9199(11) 0.095(6) Uani 1 1 d . . .
H40 H 1.0920 0.5639 0.9352 0.114 Uiso 1 1 calc R . .
C41 C 0.9859(12) 0.5607(6) 0.9105(10) 0.091(6) Uani 1 1 d . . .
H41 H 0.9757 0.5923 0.9182 0.110 Uiso 1 1 calc R . .
C42 C 0.9280(9) 0.5280(6) 0.8879(9) 0.078(5) Uani 1 1 d . . .
H42 H 0.8805 0.5396 0.8827 0.094 Uiso 1 1 calc R . .
C43 C 0.7097(6) 0.2370(3) 0.7569(6) 0.038(2) Uani 1 1 d . . .
C44 C 0.6805(7) 0.1897(3) 0.7845(6) 0.041(2) Uani 1 1 d . . .
H44A H 0.6959 0.1855 0.8349 0.062 Uiso 1 1 calc R . .
H44B H 0.6996 0.1647 0.7557 0.062 Uiso 1 1 calc R . .
H44C H 0.6280 0.1896 0.7802 0.062 Uiso 1 1 calc R . .
C45 C 0.6699(6) 0.2759(4) 0.7960(6) 0.039(2) Uani 1 1 d . . .
H45A H 0.6796 0.3054 0.7730 0.058 Uiso 1 1 calc R . .
H45B H 0.6867 0.2770 0.8464 0.058 Uiso 1 1 calc R . .
H45C H 0.6181 0.2699 0.7935 0.058 Uiso 1 1 calc R . .
C46 C 0.6950(5) 0.2409(3) 0.6739(6) 0.036(2) Uani 1 1 d . . .
C47 C 0.6791(5) 0.2780(4) 0.6283(6) 0.032(2) Uani 1 1 d . . .
C48 C 0.6780(5) 0.2644(3) 0.5561(5) 0.0238(19) Uani 1 1 d . . .
C49 C 0.6910(5) 0.2170(4) 0.5525(5) 0.029(2) Uani 1 1 d . . .
C50 C 0.6969(6) 0.1850(4) 0.4890(7) 0.040(3) Uani 1 1 d . . .
C51 C 0.6689(7) 0.1344(4) 0.5071(7) 0.047(3) Uani 1 1 d . . .
H51A H 0.6958 0.1224 0.5491 0.070 Uiso 1 1 calc R . .
H51B H 0.6760 0.1141 0.4659 0.070 Uiso 1 1 calc R . .
H51C H 0.6177 0.1356 0.5172 0.070 Uiso 1 1 calc R . .
C52 C 0.6507(6) 0.2031(5) 0.4231(6) 0.044(3) Uani 1 1 d . . .
H52A H 0.6009 0.2073 0.4369 0.067 Uiso 1 1 calc R . .
H52B H 0.6523 0.1808 0.3838 0.067 Uiso 1 1 calc R . .
H52C H 0.6700 0.2326 0.4073 0.067 Uiso 1 1 calc R . .
C53 C 0.6530(5) 0.3538(4) 0.5530(6) 0.037(2) Uani 1 1 d . . .
C54 C 0.6344(6) 0.3966(4) 0.5308(6) 0.040(3) Uani 1 1 d . . .
C55 C 0.6045(10) 0.4727(5) 0.4527(10) 0.075(5) Uani 1 1 d . . .
C56 C 0.6045(7) 0.4856(4) 0.5214(10) 0.064(4) Uani 1 1 d . . .
C57 C 0.5892(9) 0.5338(5) 0.5471(11) 0.078(5) Uani 1 1 d . . .
H57 H 0.5882 0.5418 0.5964 0.093 Uiso 1 1 calc R . .
C58 C 0.5769(12) 0.5650(5) 0.4926(13) 0.101(7) Uani 1 1 d . . .
H58 H 0.5699 0.5965 0.5040 0.121 Uiso 1 1 calc R . .
C59 C 0.5741(11) 0.5497(6) 0.4131(13) 0.097(6) Uani 1 1 d . . .
H59 H 0.5609 0.5711 0.3765 0.117 Uiso 1 1 calc R . .
C60 C 0.5916(8) 0.5032(6) 0.3947(10) 0.075(5) Uani 1 1 d . . .
H60 H 0.5944 0.4936 0.3463 0.090 Uiso 1 1 calc R . .
N1 N 0.8378(4) 0.2024(3) 0.7649(5) 0.038(2) Uani 1 1 d . . .
H1 H 0.8233 0.1743 0.7553 0.045 Uiso 1 1 calc R . .
N2 N 0.9638(5) 0.1523(3) 0.6404(5) 0.037(2) Uani 1 1 d . . .
H2 H 0.9286 0.1332 0.6488 0.045 Uiso 1 1 calc R . .
N3 N 0.8300(5) 0.1545(3) 0.5023(5) 0.040(2) Uani 1 1 d . . .
H3 H 0.8215 0.1363 0.5385 0.048 Uiso 1 1 calc R . .
N4 N 0.7010(4) 0.2044(3) 0.6239(5) 0.0299(19) Uani 1 1 d . . .
H4 H 0.7104 0.1760 0.6372 0.036 Uiso 1 1 calc R . .
S1 S 0.66475(15) 0.33895(9) 0.64631(15) 0.0385(6) Uani 1 1 d . . .
S2 S 0.66400(17) 0.30775(11) 0.48832(17) 0.0445(7) Uani 1 1 d . . .
S3 S 0.6241(2) 0.41242(12) 0.4374(2) 0.0635(10) Uani 1 1 d . . .
S4 S 0.6234(2) 0.44280(12) 0.5928(2) 0.0674(11) Uani 1 1 d . . .
S5 S 0.79091(18) 0.25186(17) 0.35164(18) 0.0677(11) Uani 1 1 d . . .
S6 S 0.94761(17) 0.21947(13) 0.35657(18) 0.0531(8) Uani 1 1 d . . .
S7 S 0.97399(16) 0.28249(11) 0.21278(18) 0.0456(7) Uani 1 1 d . . .
S8 S 0.81665(17) 0.30611(12) 0.20209(17) 0.0477(7) Uani 1 1 d . . .
S9 S 1.10431(16) 0.22103(12) 0.52215(18) 0.0500(8) Uani 1 1 d . . .
S10 S 1.11215(17) 0.25069(14) 0.68032(19) 0.0571(9) Uani 1 1 d . . .
S11 S 1.25497(17) 0.31230(11) 0.64859(19) 0.0493(8) Uani 1 1 d . . .
S12 S 1.24989(16) 0.28005(11) 0.49458(17) 0.0439(7) Uani 1 1 d . . .
S13 S 0.97714(16) 0.30805(10) 0.79797(19) 0.0465(7) Uani 1 1 d . . .
S14 S 0.82081(16) 0.34075(10) 0.78597(18) 0.0457(7) Uani 1 1 d . . .
S15 S 0.87348(19) 0.44424(11) 0.8426(2) 0.0605(9) Uani 1 1 d . . .
S16 S 1.02584(19) 0.40867(11) 0.8602(2) 0.0624(10) Uani 1 1 d . . .
I1 I 0.78760(6) 0.09070(3) 0.67495(7) 0.0742(3) Uani 1 1 d . . .
C1A C 0.8791(7) 0.2605(4) 0.5986(7) 0.048(3) Uani 1 1 d . . .
H1A1 H 0.8708 0.2331 0.5689 0.072 Uiso 1 1 calc R . .
H1A2 H 0.8384 0.2650 0.6297 0.072 Uiso 1 1 calc R . .
H1A3 H 0.9231 0.2566 0.6282 0.072 Uiso 1 1 calc R . .
C2A C 0.9353(6) 0.3051(4) 0.4987(6) 0.044(3) Uani 1 1 d . . .
H2A H 0.9683 0.2805 0.4945 0.052 Uiso 1 1 calc R . .
C3A C 0.8397(6) 0.3395(3) 0.5586(6) 0.038(2) Uani 1 1 d . . .
H3A H 0.8060 0.3382 0.5956 0.045 Uiso 1 1 calc R . .
C4A C 0.9388(8) 0.3421(4) 0.4517(8) 0.065(4) Uani 1 1 d . . .
H4A H 0.9730 0.3422 0.4152 0.078 Uiso 1 1 calc R . .
C5A C 0.8416(7) 0.3786(4) 0.5129(7) 0.048(3) Uani 1 1 d . . .
H5A H 0.8095 0.4035 0.5192 0.058 Uiso 1 1 calc R . .
C6A C 0.8911(7) 0.3799(4) 0.4586(7) 0.050(3) Uani 1 1 d . . .
C7A C 0.8938(8) 0.4192(4) 0.4024(6) 0.054(3) Uani 1 1 d . . .
C8A C 0.8437(9) 0.4012(6) 0.3374(9) 0.080(5) Uani 1 1 d . . .
H8A1 H 0.8631 0.3724 0.3191 0.119 Uiso 1 1 calc R . .
H8A2 H 0.8421 0.4243 0.2990 0.119 Uiso 1 1 calc R . .
H8A3 H 0.7951 0.3960 0.3540 0.119 Uiso 1 1 calc R . .
C9A C 0.9668(10) 0.4292(5) 0.3764(7) 0.067(4) Uani 1 1 d . . .
C10A C 0.9979(12) 0.4238(12) 0.3050(11) 0.149(12) Uani 1 1 d . . .
H10A H 0.9720 0.4136 0.2633 0.179 Uiso 1 1 calc R . .
C11A C 0.8565(9) 0.4648(4) 0.4339(8) 0.066(4) Uani 1 1 d . . .
C12A C 0.8047(11) 0.4925(6) 0.4059(11) 0.088(5) Uani 1 1 d . . .
H12A H 0.7801 0.4881 0.3610 0.105 Uiso 1 1 calc R . .
C13A C 0.7929(10) 0.5291(6) 0.4534(13) 0.095(6) Uani 1 1 d . . .
H13A H 0.7603 0.5538 0.4455 0.115 Uiso 1 1 calc R . .
C14A C 0.8373(9) 0.5227(5) 0.5138(10) 0.079(5) Uani 1 1 d . . .
C15A C 0.7959(18) 0.5898(8) 0.5844(18) 0.203(19) Uani 1 1 d . . .
H15D H 0.7966 0.6053 0.5378 0.305 Uiso 1 1 calc R . .
H15E H 0.8166 0.6101 0.6217 0.305 Uiso 1 1 calc R . .
H15F H 0.7463 0.5822 0.5956 0.305 Uiso 1 1 calc R . .
C16A C 0.8378(10) 0.5478(5) 0.5817(11) 0.093(6) Uani 1 1 d . . .
C17A C 0.7991(13) 0.5089(8) 0.6468(12) 0.138(10) Uani 1 1 d . . .
H17A H 0.8264 0.4801 0.6485 0.207 Uiso 1 1 calc R . .
H17B H 0.7490 0.5024 0.6325 0.207 Uiso 1 1 calc R . .
H17C H 0.8010 0.5233 0.6943 0.207 Uiso 1 1 calc R . .
C18A C 0.9100(10) 0.5550(4) 0.6182(11) 0.080(5) Uani 1 1 d . . .
C19A C 0.9305(14) 0.5644(12) 0.6930(13) 0.159(13) Uani 1 1 d . . .
H19A H 0.9003 0.5626 0.7327 0.191 Uiso 1 1 calc R . .
N1A N 0.8868(4) 0.3033(3) 0.5495(5) 0.034(2) Uani 1 1 d . . .
N2A N 0.8767(6) 0.4820(3) 0.5000(6) 0.054(3) Uani 1 1 d . . .
H2A1 H 0.9092 0.4698 0.5294 0.065 Uiso 1 1 calc R . .
N3A N 1.0273(7) 0.4377(3) 0.4193(6) 0.058(3) Uani 1 1 d . . .
H3A1 H 1.0264 0.4386 0.4663 0.069 Uiso 1 1 calc R . .
Cl1C Cl 1.1803(6) 0.0965(4) 0.7459(7) 0.135(5) Uani 0.50 1 d PDU . .
Cl2C Cl 1.0749(5) 0.0434(4) 0.6666(6) 0.113(4) Uani 0.50 1 d PDU . .
Cl3C Cl 1.1916(8) 0.0850(4) 0.5919(8) 0.175(7) Uani 0.50 1 d PDU . .
C1C C 1.1334(8) 0.0909(6) 0.6629(7) 0.080(9) Uani 0.50 1 d PDU . .
H1C H 1.1039 0.1193 0.6545 0.096 Uiso 0.50 1 calc PR . .
Cl4C Cl 0.7856(4) 0.0421(3) 0.3996(4) 0.117(3) Uani 0.68 1 d PDU A 1
Cl5C Cl 0.8753(5) 0.0781(4) 0.2895(5) 0.133(3) Uani 0.68 1 d PDU A 1
Cl6C Cl 0.7195(6) 0.0915(4) 0.2812(6) 0.168(4) Uani 0.68 1 d PDU A 1
C2C C 0.7970(5) 0.0866(7) 0.3372(8) 0.114(8) Uani 0.68 1 d PDU A 1
H2C H 0.8028 0.1160 0.3646 0.136 Uiso 0.68 1 calc PR A 1
Cl4D Cl 0.7038(11) 0.0377(7) 0.2912(12) 0.151(7) Uani 0.32 1 d PDU B 2
Cl5D Cl 0.7746(12) 0.1247(6) 0.3201(10) 0.136(5) Uani 0.32 1 d PDU B 2
Cl6D Cl 0.8243(12) 0.0653(8) 0.2081(13) 0.162(9) Uani 0.32 1 d PDU B 2
C2D C 0.7493(13) 0.0843(7) 0.2539(12) 0.171(12) Uani 0.32 1 d PDU B 2
H2D H 0.7157 0.0997 0.2184 0.205 Uiso 0.32 1 calc PR B 2
Cl7C Cl 0.8426(7) -0.0855(3) 0.6956(7) 0.115(4) Uani 0.58 1 d PDU C 1
Cl8C Cl 0.8454(9) -0.0272(4) 0.5698(6) 0.153(5) Uani 0.58 1 d PDU C 1
Cl9C Cl 0.9475(8) -0.0124(5) 0.6889(9) 0.178(6) Uani 0.58 1 d PDU C 1
C3C C 0.8600(10) -0.0301(6) 0.6634(8) 0.143(12) Uani 0.58 1 d PDU C 1
H3C H 0.8256 -0.0085 0.6858 0.172 Uiso 0.58 1 calc PR C 1
Cl7D Cl 0.8297(12) -0.0650(8) 0.7039(11) 0.177(10) Uani 0.42 1 d PDU D 2
Cl8D Cl 0.9229(11) -0.0199(4) 0.6044(8) 0.143(5) Uani 0.42 1 d PDU D 2
Cl9D Cl 0.9450(9) -0.0058(7) 0.7570(9) 0.150(6) Uani 0.42 1 d PDU D 2
C3D C 0.8812(11) -0.0159(8) 0.6873(8) 0.137(15) Uani 0.42 1 d PDU D 2
H3D H 0.8479 0.0111 0.6848 0.165 Uiso 0.42 1 calc PR D 2
O1 O 0.9962(9) 0.4387(6) 0.5744(7) 0.140(7) Uani 1 1 d . . .
C2E C 1.0231(8) 0.4197(5) 0.6327(7) 0.081(5) Uani 1 1 d . . .
H2EA H 0.9820 0.4083 0.6598 0.097 Uiso 1 1 calc R . .
H2EB H 1.0456 0.4447 0.6617 0.097 Uiso 1 1 calc R . .
C3E C 1.0776(8) 0.3805(5) 0.6317(7) 0.108(7) Uani 1 1 d R . .
H3EA H 1.0912 0.3717 0.6810 0.162 Uiso 1 1 calc R . .
H3EB H 1.1203 0.3906 0.6070 0.162 Uiso 1 1 calc R . .
H3EC H 1.0563 0.3540 0.6064 0.162 Uiso 1 1 calc R . .

loop_
_atom_site_aniso_label
_atom_site_aniso_U_11
_atom_site_aniso_U_22
_atom_site_aniso_U_33
_atom_site_aniso_U_23
_atom_site_aniso_U_13
_atom_site_aniso_U_12
C1 0.036(6) 0.041(6) 0.040(6) 0.000(5) -0.015(5) -0.007(5)
C2 0.039(6) 0.049(6) 0.021(5) 0.005(5) -0.010(4) 0.006(5)
C3 0.042(6) 0.054(7) 0.023(6) 0.007(5) 0.005(5) -0.003(5)
C4 0.026(5) 0.064(7) 0.037(6) -0.017(6) -0.003(5) 0.005(5)
C5 0.028(6) 0.063(7) 0.042(7) 0.011(6) -0.003(5) 0.003(5)
C6 0.033(6) 0.056(7) 0.038(6) -0.013(6) -0.001(5) -0.001(5)
C7 0.042(6) 0.016(5) 0.061(8) -0.005(5) 0.004(6) -0.007(4)
C8 0.053(7) 0.024(5) 0.048(7) -0.004(5) -0.003(6) 0.006(5)
C9 0.066(8) 0.042(6) 0.035(6) 0.004(5) 0.009(6) 0.001(6)
C10 0.057(8) 0.054(7) 0.053(8) 0.007(6) 0.005(6) -0.018(6)
C11 0.049(7) 0.039(6) 0.051(8) 0.009(5) 0.009(6) -0.005(5)
C12 0.041(6) 0.040(6) 0.046(7) -0.007(5) 0.004(5) -0.005(5)
C13 0.029(6) 0.038(5) 0.049(7) 0.003(5) 0.000(4) 0.013(5)
C14 0.063(9) 0.041(6) 0.089(12) -0.016(7) 0.005(7) 0.005(6)
C15 0.055(8) 0.053(6) 0.039(7) -0.020(6) -0.004(5) 0.016(6)
C16 0.033(5) 0.032(5) 0.034(6) 0.002(4) -0.004(4) 0.008(4)
C17 0.041(6) 0.049(6) 0.028(6) -0.010(5) -0.006(5) 0.016(5)
C18 0.040(6) 0.056(7) 0.033(6) -0.012(5) -0.006(5) 0.013(5)
C19 0.037(6) 0.021(5) 0.061(8) -0.006(5) 0.000(5) 0.009(4)
C20 0.034(6) 0.064(8) 0.042(7) -0.009(6) 0.005(5) -0.003(6)
C21 0.045(7) 0.037(6) 0.043(7) -0.003(5) -0.003(5) 0.007(5)
C22 0.040(6) 0.043(6) 0.033(6) 0.011(5) 0.008(5) -0.003(5)
C23 0.027(5) 0.013(4) 0.069(8) 0.008(5) 0.016(5) 0.003(4)
C24 0.045(7) 0.029(5) 0.053(7) 0.014(5) 0.003(6) -0.016(5)
C25 0.041(7) 0.043(6) 0.066(9) 0.006(6) 0.006(6) 0.000(5)
C26 0.060(8) 0.059(8) 0.053(8) 0.014(7) 0.007(6) 0.001(7)
C27 0.054(7) 0.041(6) 0.051(8) 0.009(5) -0.006(6) -0.004(6)
C28 0.027(5) 0.041(6) 0.029(5) 0.005(4) -0.005(4) 0.008(4)
C29 0.044(7) 0.041(6) 0.054(7) 0.006(6) -0.003(5) 0.013(5)
C30 0.038(6) 0.067(8) 0.029(6) -0.001(6) -0.015(5) 0.010(6)
C31 0.041(6) 0.040(6) 0.023(5) 0.009(4) -0.003(4) 0.008(5)
C32 0.024(5) 0.043(6) 0.028(6) 0.008(5) -0.002(4) -0.005(4)
C33 0.035(6) 0.035(5) 0.034(6) 0.000(5) 0.000(4) 0.007(5)
C34 0.034(5) 0.047(6) 0.021(5) 0.010(4) -0.004(4) 0.002(5)
C35 0.019(5) 0.037(6) 0.066(8) 0.000(5) -0.011(5) 0.007(4)
C36 0.033(6) 0.046(7) 0.070(9) -0.014(6) -0.006(6) 0.003(5)
C37 0.068(8) 0.031(6) 0.046(7) -0.005(5) -0.005(6) 0.002(6)
C38 0.066(9) 0.044(7) 0.048(7) -0.003(6) 0.013(6) -0.013(6)
C39 0.065(9) 0.069(9) 0.046(8) -0.013(7) 0.009(6) -0.014(7)
C40 0.067(11) 0.106(14) 0.114(16) -0.049(12) 0.010(10) -0.019(10)
C41 0.111(15) 0.069(10) 0.094(13) -0.048(10) 0.016(11) -0.023(10)
C42 0.072(10) 0.104(13) 0.058(9) -0.017(9) 0.004(8) -0.008(9)
C43 0.045(6) 0.042(5) 0.026(6) 0.018(5) -0.009(4) -0.003(5)
C44 0.053(7) 0.047(6) 0.023(6) 0.012(5) 0.001(4) -0.012(5)
C45 0.036(6) 0.059(6) 0.022(6) 0.008(5) 0.003(4) 0.006(5)
C46 0.024(5) 0.033(5) 0.050(7) 0.005(5) 0.002(5) -0.003(4)
C47 0.025(5) 0.040(6) 0.030(6) -0.006(5) 0.001(4) 0.003(4)
C48 0.015(4) 0.028(5) 0.029(5) 0.004(4) -0.002(4) -0.006(4)
C49 0.021(5) 0.046(6) 0.020(5) -0.003(4) 0.007(4) -0.006(4)
C50 0.024(5) 0.038(6) 0.059(8) -0.009(5) -0.006(5) -0.003(4)
C51 0.041(6) 0.035(6) 0.064(8) -0.013(6) -0.003(6) 0.000(5)
C52 0.022(5) 0.068(8) 0.043(7) -0.019(6) 0.006(5) -0.007(5)
C53 0.025(5) 0.043(6) 0.043(6) 0.004(5) -0.010(4) 0.002(4)
C54 0.043(6) 0.037(6) 0.039(6) 0.007(5) -0.005(5) -0.014(5)
C55 0.097(12) 0.047(8) 0.080(12) 0.015(8) -0.025(9) -0.009(8)
C56 0.046(7) 0.035(6) 0.109(13) 0.021(8) -0.021(8) -0.001(6)
C57 0.086(11) 0.038(7) 0.108(13) 0.002(8) -0.019(10) 0.020(7)
C58 0.121(16) 0.038(8) 0.14(2) 0.000(10) -0.008(14) 0.025(9)
C59 0.100(14) 0.062(10) 0.128(18) 0.043(11) -0.006(12) 0.014(10)
C60 0.063(9) 0.075(10) 0.087(11) 0.041(9) -0.011(8) -0.003(8)
N1 0.024(4) 0.039(5) 0.050(6) 0.002(4) 0.000(4) -0.007(4)
N2 0.045(5) 0.037(5) 0.029(5) 0.002(4) -0.009(4) 0.007(4)
N3 0.049(6) 0.035(5) 0.036(5) -0.002(4) -0.005(4) 0.010(4)
N4 0.032(4) 0.020(4) 0.038(5) -0.006(3) 0.004(4) -0.006(3)
S1 0.0429(15) 0.0364(13) 0.0358(15) 0.0033(12) -0.0060(12) 0.0014(12)
S2 0.0484(17) 0.0478(16) 0.0368(16) 0.0100(13) -0.0059(13) -0.0035(13)
S3 0.082(3) 0.0487(18) 0.059(2) 0.0157(16) -0.0138(18) 0.0006(17)
S4 0.087(3) 0.0440(17) 0.070(2) 0.0054(17) -0.020(2) 0.0113(18)
S5 0.0419(17) 0.118(3) 0.0442(19) 0.033(2) 0.0145(14) 0.025(2)
S6 0.0365(16) 0.081(2) 0.0426(17) 0.0011(16) 0.0055(13) 0.0092(15)
S7 0.0360(15) 0.0549(18) 0.0457(18) -0.0087(14) 0.0020(13) -0.0073(13)
S8 0.0391(16) 0.066(2) 0.0386(16) -0.0062(14) 0.0055(13) 0.0085(14)
S9 0.0349(15) 0.068(2) 0.0476(18) -0.0156(15) 0.0053(13) -0.0069(14)
S10 0.0393(17) 0.079(2) 0.053(2) -0.0248(18) 0.0143(14) -0.0174(16)
S11 0.0406(16) 0.0497(17) 0.058(2) -0.0151(15) 0.0094(14) -0.0062(13)
S12 0.0368(15) 0.0505(17) 0.0442(17) 0.0084(14) -0.0014(12) -0.0011(13)
S13 0.0294(14) 0.0427(15) 0.067(2) 0.0025(14) 0.0006(13) -0.0012(12)
S14 0.0355(15) 0.0422(15) 0.0588(19) 0.0009(14) -0.0064(13) 0.0036(12)
S15 0.0510(19) 0.0424(16) 0.087(3) -0.0032(17) -0.0180(18) 0.0027(15)
S16 0.0446(18) 0.0398(16) 0.101(3) 0.0030(17) -0.0250(18) -0.0064(14)
I1 0.0727(7) 0.0635(5) 0.0863(8) 0.0000(5) 0.0008(5) -0.0009(5)
C1A 0.056(8) 0.038(6) 0.050(7) -0.003(5) 0.000(5) 0.008(5)
C2A 0.059(7) 0.029(5) 0.043(7) -0.005(5) 0.012(6) 0.006(5)
C3A 0.040(6) 0.030(5) 0.045(6) -0.009(5) 0.006(5) -0.001(4)
C4A 0.083(10) 0.053(7) 0.064(9) -0.029(7) 0.048(7) -0.033(7)
C5A 0.059(7) 0.028(5) 0.058(8) 0.010(5) 0.001(6) -0.004(5)
C6A 0.058(7) 0.033(6) 0.059(8) -0.010(6) 0.012(6) -0.012(5)
C7A 0.081(9) 0.051(7) 0.030(6) -0.007(5) -0.003(6) -0.019(7)
C8A 0.084(11) 0.096(11) 0.058(9) -0.001(9) -0.016(8) -0.039(9)
C9A 0.113(13) 0.060(8) 0.030(7) 0.009(6) -0.001(7) -0.031(8)
C10A 0.087(14) 0.31(4) 0.056(11) 0.006(16) 0.008(10) -0.084(19)
C11A 0.084(10) 0.046(7) 0.067(9) 0.004(7) -0.015(8) -0.045(7)
C12A 0.097(13) 0.080(11) 0.086(13) 0.011(10) -0.013(10) 0.007(10)
C13A 0.074(11) 0.053(9) 0.156(19) 0.015(11) -0.024(12) 0.001(8)
C14A 0.072(10) 0.062(9) 0.103(13) 0.016(9) -0.016(9) -0.033(8)
C15A 0.24(3) 0.091(15) 0.27(4) -0.11(2) -0.16(3) 0.070(18)
C16A 0.094(12) 0.049(8) 0.136(16) -0.067(10) -0.004(11) -0.010(8)
C17A 0.123(17) 0.17(2) 0.125(18) -0.059(16) 0.061(14) -0.097(16)
C18A 0.093(13) 0.041(7) 0.109(14) -0.007(8) 0.022(10) -0.034(8)
C19A 0.112(19) 0.28(4) 0.079(15) 0.022(19) -0.023(13) -0.09(2)
N1A 0.025(4) 0.037(4) 0.042(5) -0.012(4) 0.004(4) -0.009(3)
N2A 0.077(7) 0.022(4) 0.063(7) -0.007(4) -0.005(6) 0.003(5)
N3A 0.105(9) 0.023(4) 0.045(6) -0.006(4) 0.009(6) -0.015(5)
Cl1C 0.109(8) 0.127(8) 0.164(11) -0.032(7) -0.077(7) 0.026(7)
Cl2C 0.099(7) 0.112(7) 0.126(8) -0.010(6) -0.034(6) 0.004(6)
Cl3C 0.208(14) 0.091(7) 0.234(15) 0.040(9) 0.094(12) 0.008(8)
C1C 0.079(12) 0.066(11) 0.096(12) -0.015(9) 0.018(9) 0.018(9)
Cl4C 0.096(5) 0.144(7) 0.112(6) -0.014(5) -0.001(4) 0.024(5)
Cl5C 0.152(8) 0.143(7) 0.106(6) 0.009(5) 0.031(6) -0.030(6)
Cl6C 0.185(8) 0.166(8) 0.148(8) 0.025(6) -0.062(7) -0.009(7)
C2C 0.123(11) 0.099(11) 0.119(11) -0.021(9) 0.000(9) 0.004(9)
Cl4D 0.149(12) 0.173(13) 0.132(12) 0.015(11) -0.003(10) -0.017(11)
Cl5D 0.163(11) 0.121(10) 0.120(10) -0.015(9) -0.034(9) -0.001(9)
Cl6D 0.154(15) 0.140(14) 0.194(18) -0.003(13) 0.022(14) -0.004(12)
C2D 0.174(15) 0.171(14) 0.168(15) 0.004(9) -0.003(9) -0.004(9)
Cl7C 0.141(9) 0.070(5) 0.137(9) 0.029(5) 0.037(6) -0.007(5)
Cl8C 0.203(12) 0.104(7) 0.153(10) 0.021(7) -0.003(9) 0.030(8)
Cl9C 0.174(11) 0.163(10) 0.194(12) -0.012(10) -0.031(10) 0.010(9)
C3C 0.146(15) 0.138(14) 0.147(15) 0.014(10) 0.011(10) 0.000(10)
Cl7D 0.180(16) 0.179(17) 0.171(16) 0.006(13) -0.010(12) -0.032(14)
Cl8D 0.200(14) 0.076(7) 0.158(12) 0.012(8) 0.062(10) 0.013(9)
Cl9D 0.126(11) 0.165(12) 0.160(13) 0.006(11) 0.014(10) -0.018(10)
C3D 0.137(18) 0.134(17) 0.141(18) 0.000(10) 0.004(10) 0.002(10)
O1 0.146(13) 0.222(17) 0.053(7) 0.012(9) 0.006(8) 0.111(12)
C2E 0.079(11) 0.096(12) 0.066(11) 0.013(9) -0.012(8) -0.004(9)
C3E 0.128(18) 0.068(11) 0.130(18) 0.036(11) 0.018(14) 0.018(11)

loop_
_atom_type_symbol
_atom_type_description
_atom_type_scat_dispersion_real
_atom_type_scat_dispersion_imag
_atom_type_scat_source
C C 0.0033 0.0016 'International Tables Vol C Tables 4.2.6.8 and 6.1.1.4'
H H 0.0000 0.0000 'International Tables Vol C Tables 4.2.6.8 and 6.1.1.4'
Cl Cl 0.1484 0.1585 'International Tables Vol C Tables 4.2.6.8 and 6.1.1.4'
I I -0.4742 1.8119 'International Tables Vol C Tables 4.2.6.8 and 6.1.1.4'
N N 0.0061 0.0033 'International Tables Vol C Tables 4.2.6.8 and 6.1.1.4'
S S 0.1246 0.1234 'International Tables Vol C Tables 4.2.6.8 and 6.1.1.4'
O O 0.0106 0.0060 'International Tables Vol C Tables 4.2.6.8 and 6.1.1.4'

loop_
_geom_angle_atom_site_label_1
_geom_angle_atom_site_label_2
_geom_angle_atom_site_label_3
_geom_angle
_geom_angle_site_symmetry_1
_geom_angle_site_symmetry_3
C2 C1 N3 103.9(10) . .
C2 C1 C50 133.9(10) . .
N3 C1 C50 121.9(10) . .
C1 C2 C3 111.0(9) . .
C1 C2 S5 132.4(9) . .
C3 C2 S5 116.5(8) . .
C4 C3 C2 107.9(10) . .
C4 C3 S6 134.7(9) . .
C2 C3 S6 117.3(8) . .
C3 C4 N3 107.1(10) . .
C3 C4 C13 131.5(10) . .
N3 C4 C13 121.4(10) . .
C6 C5 S5 121.0(9) . .
C6 C5 S6 121.1(9) . .
S5 C5 S6 117.8(7) . .
C5 C6 S8 123.7(9) . .
C5 C6 S7 123.3(9) . .
S8 C6 S7 112.7(7) . .
C12 C7 C8 119.4(12) . .
C12 C7 S8 116.4(10) . .
C8 C7 S8 124.0(9) . .
C9 C8 C7 120.4(12) . .
C9 C8 H8 119.8 . .
C7 C8 H8 119.8 . .
C8 C9 C10 121.1(12) . .
C8 C9 H9 119.5 . .
C10 C9 H9 119.5 . .
C11 C10 C9 120.4(12) . .
C11 C10 H10 119.8 . .
C9 C10 H10 119.8 . .
C10 C11 C12 117.6(12) . .
C10 C11 H11 121.2 . .
C12 C11 H11 121.2 . .
C7 C12 C11 120.9(12) . .
C7 C12 S7 117.5(10) . .
C11 C12 S7 121.4(10) . .
C15 C13 C14 109.4(9) . .
C15 C13 C4 112.0(10) . .
C14 C13 C4 112.3(10) . .
C15 C13 C16 109.6(10) . .
C14 C13 C16 106.6(10) . .
C4 C13 C16 106.8(7) . .
C13 C14 H14A 109.5 . .
C13 C14 H14B 109.5 . .
H14A C14 H14B 109.5 . .
C13 C14 H14C 109.5 . .
H14A C14 H14C 109.5 . .
H14B C14 H14C 109.5 . .
C13 C15 H15A 109.5 . .
C13 C15 H15B 109.5 . .
H15A C15 H15B 109.5 . .
C13 C15 H15C 109.5 . .
H15A C15 H15C 109.5 . .
H15B C15 H15C 109.5 . .
N2 C16 C17 105.5(9) . .
N2 C16 C13 125.2(9) . .
C17 C16 C13 128.9(10) . .
C16 C17 C18 108.2(11) . .
C16 C17 S9 134.3(8) . .
C18 C17 S9 117.5(9) . .
C17 C18 C19 108.5(10) . .
C17 C18 S10 117.0(10) . .
C19 C18 S10 134.3(9) . .
N2 C19 C18 104.2(10) . .
N2 C19 C28 125.9(10) . .
C18 C19 C28 129.9(10) . .
C21 C20 S10 124.6(9) . .
C21 C20 S9 118.9(9) . .
S10 C20 S9 116.1(7) . .
C20 C21 S12 124.9(9) . .
C20 C21 S11 120.6(10) . .
S12 C21 S11 114.3(7) . .
C27 C22 C23 121.9(11) . .
C27 C22 S12 122.6(9) . .
C23 C22 S12 115.5(8) . .
C24 C23 C22 118.5(10) . .
C24 C23 S11 124.6(10) . .
C22 C23 S11 116.9(8) . .
C23 C24 C25 118.7(12) . .
C23 C24 H24 120.7 . .
C25 C24 H24 120.7 . .
C26 C25 C24 124.3(13) . .
C26 C25 H25 117.9 . .
C24 C25 H25 117.9 . .
C25 C26 C27 118.8(14) . .
C25 C26 H26 120.6 . .
C27 C26 H26 120.6 . .
C22 C27 C26 117.4(12) . .
C22 C27 H27 121.3 . .
C26 C27 H27 121.3 . .
C19 C28 C30 113.3(9) . .
C19 C28 C31 108.8(8) . .
C30 C28 C31 109.3(9) . .
C19 C28 C29 110.5(9) . .
C30 C28 C29 107.0(9) . .
C31 C28 C29 107.8(9) . .
C28 C29 H29A 109.5 . .
C28 C29 H29B 109.5 . .
H29A C29 H29B 109.5 . .
C28 C29 H29C 109.5 . .
H29A C29 H29C 109.5 . .
H29B C29 H29C 109.5 . .
C28 C30 H30A 109.5 . .
C28 C30 H30B 109.5 . .
H30A C30 H30B 109.5 . .
C28 C30 H30C 109.5 . .
H30A C30 H30C 109.5 . .
H30B C30 H30C 109.5 . .
N1 C31 C32 106.0(9) . .
N1 C31 C28 124.5(9) . .
C32 C31 C28 129.1(9) . .
C33 C32 C31 107.6(9) . .
C33 C32 S13 118.0(8) . .
C31 C32 S13 134.0(8) . .
C34 C33 C32 108.0(9) . .
C34 C33 S14 135.9(8) . .
C32 C33 S14 115.5(8) . .
C33 C34 N1 108.2(9) . .
C33 C34 C43 130.7(9) . .
N1 C34 C43 121.0(9) . .
C36 C35 S14 123.5(8) . .
C36 C35 S13 121.6(8) . .
S14 C35 S13 114.7(6) . .
C35 C36 S16 122.4(9) . .
C35 C36 S15 123.8(9) . .
S16 C36 S15 113.9(6) . .
C42 C37 C38 116.1(13) . .
C42 C37 S15 126.6(12) . .
C38 C37 S15 117.2(9) . .
C39 C38 C37 121.4(12) . .
C39 C38 S16 123.2(12) . .
C37 C38 S16 115.4(9) . .
C38 C39 C40 120.8(15) . .
C38 C39 H39 119.6 . .
C40 C39 H39 119.6 . .
C41 C40 C39 119.2(16) . .
C41 C40 H40 120.4 . .
C39 C40 H40 120.4 . .
C40 C41 C42 118.2(17) . .
C40 C41 H41 120.9 . .
C42 C41 H41 120.9 . .
C37 C42 C41 124.2(17) . .
C37 C42 H42 117.9 . .
C41 C42 H42 117.9 . .
C45 C43 C34 110.6(9) . .
C45 C43 C46 110.0(8) . .
C34 C43 C46 106.8(7) . .
C45 C43 C44 107.9(8) . .
C34 C43 C44 111.8(9) . .
C46 C43 C44 109.8(9) . .
C43 C44 H44A 109.5 . .
C43 C44 H44B 109.5 . .
H44A C44 H44B 109.5 . .
C43 C44 H44C 109.5 . .
H44A C44 H44C 109.5 . .
H44B C44 H44C 109.5 . .
C43 C45 H45A 109.5 . .
C43 C45 H45B 109.5 . .
H45A C45 H45B 109.5 . .
C43 C45 H45C 109.5 . .
H45A C45 H45C 109.5 . .
H45B C45 H45C 109.5 . .
C47 C46 N4 101.4(9) . .
C47 C46 C43 133.1(9) . .
N4 C46 C43 125.3(9) . .
C46 C47 C48 111.2(9) . .
C46 C47 S1 131.7(8) . .
C48 C47 S1 117.0(8) . .
C49 C48 C47 109.1(8) . .
C49 C48 S2 132.6(8) . .
C47 C48 S2 118.3(7) . .
C48 C49 N4 103.4(8) . .
C48 C49 C50 131.3(9) . .
N4 C49 C50 125.2(9) . .
C49 C50 C52 110.7(9) . .
C49 C50 C1 110.2(8) . .
C52 C50 C1 107.0(10) . .
C49 C50 C51 111.6(10) . .
C52 C50 C51 107.5(9) . .
C1 C50 C51 109.7(9) . .
C50 C51 H51A 109.5 . .
C50 C51 H51B 109.5 . .
H51A C51 H51B 109.5 . .
C50 C51 H51C 109.5 . .
H51A C51 H51C 109.5 . .
H51B C51 H51C 109.5 . .
C50 C52 H52A 109.5 . .
C50 C52 H52B 109.5 . .
H52A C52 H52B 109.5 . .
C50 C52 H52C 109.5 . .
H52A C52 H52C 109.5 . .
H52B C52 H52C 109.5 . .
C54 C53 S1 122.5(9) . .
C54 C53 S2 120.6(9) . .
S1 C53 S2 116.9(6) . .
C53 C54 S4 121.8(9) . .
C53 C54 S3 123.1(9) . .
S4 C54 S3 115.0(6) . .
C56 C55 C60 123.3(16) . .
C56 C55 S3 115.5(11) . .
C60 C55 S3 121.1(15) . .
C55 C56 C57 125.0(14) . .
C55 C56 S4 119.6(11) . .
C57 C56 S4 115.4(13) . .
C58 C57 C56 114.0(17) . .
C58 C57 H57 123.0 . .
C56 C57 H57 123.0 . .
C57 C58 C59 121.1(15) . .
C57 C58 H58 119.4 . .
C59 C58 H58 119.4 . .
C60 C59 C58 120.0(15) . .
C60 C59 H59 120.0 . .
C58 C59 H59 120.0 . .
C55 C60 C59 116.3(18) . .
C55 C60 H60 121.8 . .
C59 C60 H60 121.8 . .
C31 N1 C34 110.1(8) . .
C31 N1 H1 125.0 . .
C34 N1 H1 125.0 . .
C16 N2 C19 113.4(10) . .
C16 N2 H2 123.3 . .
C19 N2 H2 123.3 . .
C4 N3 C1 110.1(10) . .
C4 N3 H3 125.0 . .
C1 N3 H3 125.0 . .
C49 N4 C46 114.9(8) . .
C49 N4 H4 122.6 . .
C46 N4 H4 122.6 . .
C53 S1 C47 93.9(5) . .
C48 S2 C53 93.8(5) . .
C54 S3 C55 96.3(7) . .
C54 S4 C56 93.6(7) . .
C5 S5 C2 93.8(5) . .
C5 S6 C3 93.2(6) . .
C12 S7 C6 94.2(6) . .
C7 S8 C6 95.4(6) . .
C17 S9 C20 93.4(5) . .
C20 S10 C18 94.4(6) . .
C23 S11 C21 94.0(6) . .
C21 S12 C22 94.2(5) . .
C32 S13 C35 93.5(5) . .
C33 S14 C35 95.2(5) . .
C37 S15 C36 96.9(6) . .
C38 S16 C36 96.7(6) . .
N1A C1A H1A1 109.5 . .
N1A C1A H1A2 109.5 . .
H1A1 C1A H1A2 109.5 . .
N1A C1A H1A3 109.5 . .
H1A1 C1A H1A3 109.5 . .
H1A2 C1A H1A3 109.5 . .
N1A C2A C4A 121.7(11) . .
N1A C2A H2A 119.1 . .
C4A C2A H2A 119.1 . .
N1A C3A C5A 120.2(10) . .
N1A C3A H3A 119.9 . .
C5A C3A H3A 119.9 . .
C2A C4A C6A 119.8(11) . .
C2A C4A H4A 120.1 . .
C6A C4A H4A 120.1 . .
C6A C5A C3A 119.3(11) . .
C6A C5A H5A 120.4 . .
C3A C5A H5A 120.4 . .
C5A C6A C4A 118.4(11) . .
C5A C6A C7A 123.3(11) . .
C4A C6A C7A 118.1(11) . .
C9A C7A C6A 114.5(12) . .
C9A C7A C8A 109.5(11) . .
C6A C7A C8A 103.9(10) . .
C9A C7A C11A 111.7(10) . .
C6A C7A C11A 109.4(10) . .
C8A C7A C11A 107.3(12) . .
C7A C8A H8A1 109.5 . .
C7A C8A H8A2 109.5 . .
H8A1 C8A H8A2 109.5 . .
C7A C8A H8A3 109.5 . .
H8A1 C8A H8A3 109.5 . .
H8A2 C8A H8A3 109.5 . .
N3A C9A C10A 101.6(15) . .
N3A C9A C7A 125.7(11) . .
C10A C9A C7A 131.7(13) . .
C19A C10A C9A 111.2(19) 3_766 .
C19A C10A H10A 124.4 3_766 .
C9A C10A H10A 124.4 . .
C12A C11A N2A 107.3(15) . .
C12A C11A C7A 131.4(14) . .
N2A C11A C7A 121.3(12) . .
C11A C12A C13A 109.6(16) . .
C11A C12A H12A 125.2 . .
C13A C12A H12A 125.2 . .
C14A C13A C12A 107.9(16) . .
C14A C13A H13A 126.0 . .
C12A C13A H13A 126.0 . .
C13A C14A N2A 105.2(16) . .
C13A C14A C16A 128.5(18) . .
N2A C14A C16A 125.9(15) . .
C16A C15A H15D 109.5 . .
C16A C15A H15E 109.5 . .
H15D C15A H15E 109.5 . .
C16A C15A H15F 109.5 . .
H15D C15A H15F 109.5 . .
H15E C15A H15F 109.5 . .
C15A C16A C14A 118(2) . .
C15A C16A C18A 110.0(14) . .
C14A C16A C18A 116.1(16) . .
C15A C16A C17A 106(2) . .
C14A C16A C17A 106.1(12) . .
C18A C16A C17A 98.9(16) . .
C16A C17A H17A 109.5 . .
C16A C17A H17B 109.5 . .
H17A C17A H17B 109.5 . .
C16A C17A H17C 109.5 . .
H17A C17A H17C 109.5 . .
H17B C17A H17C 109.5 . .
N3A C18A C19A 104.7(17) 3_766 .
N3A C18A C16A 123.1(18) 3_766 .
C19A C18A C16A 131.3(18) . .
C10A C19A C18A 107(2) 3_766 .
C10A C19A H19A 126.5 3_766 .
C18A C19A H19A 126.5 . .
C2A N1A C3A 120.4(9) . .
C2A N1A C1A 121.9(9) . .
C3A N1A C1A 117.6(9) . .
C11A N2A C14A 110.0(13) . .
C11A N2A H2A1 125.0 . .
C14A N2A H2A1 125.0 . .
C9A N3A C18A 114.6(14) . 3_766
C9A N3A H3A1 122.7 . .
C18A N3A H3A1 122.7 3_766 .
Cl3C C1C Cl1C 111.9(8) . .
Cl3C C1C Cl2C 110.7(8) . .
Cl1C C1C Cl2C 109.1(7) . .
Cl3C C1C H1C 108.4 . .
Cl1C C1C H1C 108.4 . .
Cl2C C1C H1C 108.4 . .
Cl5C C2C Cl4C 110.9(8) . .
Cl5C C2C Cl6C 113.1(8) . .
Cl4C C2C Cl6C 109.6(8) . .
Cl5C C2C H2C 107.7 . .
Cl4C C2C H2C 107.7 . .
Cl6C C2C H2C 107.7 . .
Cl6D C2D Cl4D 110.8(9) . .
Cl6D C2D Cl5D 110.7(9) . .
Cl4D C2D Cl5D 111.1(9) . .
Cl6D C2D H2D 108.0 . .
Cl4D C2D H2D 108.0 . .
Cl5D C2D H2D 108.0 . .
Cl7C C3C Cl8C 111.1(8) . .
Cl7C C3C Cl9C 110.9(8) . .
Cl8C C3C Cl9C 111.3(8) . .
Cl7C C3C H3C 107.8 . .
Cl8C C3C H3C 107.8 . .
Cl9C C3C H3C 107.8 . .
Cl7D C3D Cl9D 111.4(9) . .
Cl7D C3D Cl8D 111.3(9) . .
Cl9D C3D Cl8D 110.7(8) . .
Cl7D C3D H3D 107.8 . .
Cl9D C3D H3D 107.8 . .
Cl8D C3D H3D 107.8 . .
O1 C2E C3E 122.8(9) . .
O1 C2E H2EA 106.6 . .
C3E C2E H2EA 106.6 . .
O1 C2E H2EB 106.6 . .
C3E C2E H2EB 106.6 . .
H2EA C2E H2EB 106.6 . .
C2E C3E H3EA 109.5 . .
C2E C3E H3EB 109.5 . .
H3EA C3E H3EB 109.5 . .
C2E C3E H3EC 109.5 . .
H3EA C3E H3EC 109.5 . .
H3EB C3E H3EC 109.5 . .

loop_
_geom_bond_atom_site_label_1
_geom_bond_atom_site_label_2
_geom_bond_distance
_geom_bond_site_symmetry_2
C1 C2 1.333(16) .
C1 N3 1.408(14) .
C1 C50 1.548(16) .
C2 C3 1.375(16) .
C2 S5 1.808(11) .
C3 C4 1.338(16) .
C3 S6 1.787(11) .
C4 N3 1.355(15) .
C4 C13 1.545(15) .
C5 C6 1.323(17) .
C5 S5 1.726(12) .
C5 S6 1.782(11) .
C6 S8 1.758(12) .
C6 S7 1.786(12) .
C7 C12 1.361(16) .
C7 C8 1.422(17) .
C7 S8 1.746(13) .
C8 C9 1.323(17) .
C8 H8 0.9300 .
C9 C10 1.407(18) .
C9 H9 0.9300 .
C10 C11 1.389(18) .
C10 H10 0.9300 .
C11 C12 1.424(18) .
C11 H11 0.9300 .
C12 S7 1.758(13) .
C13 C15 1.459(15) .
C13 C14 1.526(15) .
C13 C16 1.568(15) .
C14 H14A 0.9600 .
C14 H14B 0.9600 .
C14 H14C 0.9600 .
C15 H15A 0.9600 .
C15 H15B 0.9600 .
C15 H15C 0.9600 .
C16 N2 1.366(14) .
C16 C17 1.390(15) .
C17 C18 1.399(15) .
C17 S9 1.754(12) .
C18 C19 1.414(17) .
C18 S10 1.765(12) .
C19 N2 1.366(14) .
C19 C28 1.469(16) .
C20 C21 1.319(17) .
C20 S10 1.743(13) .
C20 S9 1.802(12) .
C21 S12 1.746(13) .
C21 S11 1.775(12) .
C22 C27 1.389(17) .
C22 C23 1.417(16) .
C22 S12 1.760(12) .
C23 C24 1.379(16) .
C23 S11 1.728(11) .
C24 C25 1.385(17) .
C24 H24 0.9300 .
C25 C26 1.328(19) .
C25 H25 0.9300 .
C26 C27 1.438(19) .
C26 H26 0.9300 .
C27 H27 0.9300 .
C28 C30 1.518(15) .
C28 C31 1.552(14) .
C28 C29 1.571(15) .
C29 H29A 0.9600 .
C29 H29B 0.9600 .
C29 H29C 0.9600 .
C30 H30A 0.9600 .
C30 H30B 0.9600 .
C30 H30C 0.9600 .
C31 N1 1.384(13) .
C31 C32 1.425(14) .
C32 C33 1.427(14) .
C32 S13 1.749(10) .
C33 C34 1.365(15) .
C33 S14 1.751(10) .
C34 N1 1.399(14) .
C34 C43 1.518(14) .
C35 C36 1.301(16) .
C35 S14 1.766(10) .
C35 S13 1.801(11) .
C36 S16 1.774(12) .
C36 S15 1.767(12) .
C37 C42 1.29(2) .
C37 C38 1.427(19) .
C37 S15 1.727(13) .
C38 C39 1.359(18) .
C38 S16 1.752(13) .
C39 C40 1.40(2) .
C39 H39 0.9300 .
C40 C41 1.33(3) .
C40 H40 0.9300 .
C41 C42 1.46(2) .
C41 H41 0.9300 .
C42 H42 0.9300 .
C43 C45 1.519(14) .
C43 C46 1.534(15) .
C43 C44 1.540(13) .
C44 H44A 0.9600 .
C44 H44B 0.9600 .
C44 H44C 0.9600 .
C45 H45A 0.9600 .
C45 H45B 0.9600 .
C45 H45C 0.9600 .
C46 C47 1.371(14) .
C46 N4 1.392(13) .
C47 C48 1.374(14) .
C47 S1 1.788(10) .
C48 C49 1.372(14) .
C48 S2 1.760(9) .
C49 N4 1.360(13) .
C49 C50 1.482(15) .
C50 C52 1.535(17) .
C50 C51 1.570(16) .
C51 H51A 0.9600 .
C51 H51B 0.9600 .
C51 H51C 0.9600 .
C52 H52A 0.9600 .
C52 H52B 0.9600 .
C52 H52C 0.9600 .
C53 C54 1.327(15) .
C53 S1 1.762(11) .
C53 S2 1.781(12) .
C54 S4 1.752(12) .
C54 S3 1.768(12) .
C55 C56 1.31(2) .
C55 C60 1.38(2) .
C55 S3 1.777(16) .
C56 C57 1.48(2) .
C56 S4 1.811(14) .
C57 C58 1.35(3) .
C57 H57 0.9300 .
C58 C59 1.52(3) .
C58 H58 0.9300 .
C59 C60 1.41(3) .
C59 H59 0.9300 .
C60 H60 0.9300 .
N1 H1 0.8600 .
N2 H2 0.8600 .
N3 H3 0.8600 .
N4 H4 0.8600 .
C1A N1A 1.524(14) .
C1A H1A1 0.9600 .
C1A H1A2 0.9600 .
C1A H1A3 0.9600 .
C2A N1A 1.307(14) .
C2A C4A 1.362(17) .
C2A H2A 0.9300 .
C3A N1A 1.356(13) .
C3A C5A 1.393(15) .
C3A H3A 0.9300 .
C4A C6A 1.394(18) .
C4A H4A 0.9300 .
C5A C6A 1.365(17) .
C5A H5A 0.9300 .
C6A C7A 1.521(17) .
C7A C9A 1.46(2) .
C7A C8A 1.558(18) .
C7A C11A 1.58(2) .
C8A H8A1 0.9600 .
C8A H8A2 0.9600 .
C8A H8A3 0.9600 .
C9A N3A 1.353(19) .
C9A C10A 1.45(2) .
C10A C19A 1.35(3) 3_766
C10A H10A 0.9300 .
C11A C12A 1.32(2) .
C11A N2A 1.343(17) .
C12A C13A 1.38(3) .
C12A H12A 0.9300 .
C13A C14A 1.36(2) .
C13A H13A 0.9300 .
C14A N2A 1.39(2) .
C14A C16A 1.43(2) .
C15A C16A 1.42(3) .
C15A H15D 0.9600 .
C15A H15E 0.9600 .
C15A H15F 0.9600 .
C16A C18A 1.47(3) .
C16A C17A 1.79(3) .
C17A H17A 0.9600 .
C17A H17B 0.9600 .
C17A H17C 0.9600 .
C18A N3A 1.373(19) 3_766
C18A C19A 1.43(3) .
C19A C10A 1.35(3) 3_766
C19A H19A 0.9300 .
N2A H2A1 0.8600 .
N3A C18A 1.373(19) 3_766
N3A H3A1 0.8600 .
Cl1C C1C 1.720(9) .
Cl2C C1C 1.727(9) .
Cl3C C1C 1.716(9) .
C1C H1C 0.9800 .
Cl4C C2C 1.721(9) .
Cl5C C2C 1.718(9) .
Cl6C C2C 1.722(9) .
C2C H2C 0.9800 .
Cl4D C2D 1.720(10) .
Cl5D C2D 1.722(10) .
Cl6D C2D 1.718(10) .
C2D H2D 0.9800 .
Cl7C C3C 1.719(9) .
Cl8C C3C 1.723(10) .
Cl9C C3C 1.723(10) .
C3C H3C 0.9800 .
Cl7D C3D 1.717(10) .
Cl8D C3D 1.723(10) .
Cl9D C3D 1.719(10) .
C3D H3D 0.9800 .
O1 C2E 1.277(17) .
C2E C3E 1.4964 .
C2E H2EA 0.9700 .
C2E H2EB 0.9700 .
C3E H3EA 0.9600 .
C3E H3EB 0.9600 .
C3E H3EC 0.9600 .

loop_
_geom_hbond_atom_site_label_D
_geom_hbond_atom_site_label_H
_geom_hbond_atom_site_label_A
_geom_hbond_distance_DH
_geom_hbond_distance_HA
_geom_hbond_distance_DA
_geom_hbond_angle_DHA
N1 H1 I1 0.86 2.86 3.682(9) 161
N2 H2 I1 0.86 2.90 3.739(10) 165
N3 H3 I1 0.86 2.90 3.746(10) 170
N4 H4 I1 0.86 2.88 3.709(8) 162
N2A H2A1 O1 0.86 1.97 2.815(16) 166
N3A H3A1 O1 0.86 2.07 2.909(16) 166

loop_
_geom_torsion_atom_site_label_1
_geom_torsion_atom_site_label_2
_geom_torsion_atom_site_label_3
_geom_torsion_atom_site_label_4
_geom_torsion
_geom_torsion_site_symmetry_1
_geom_torsion_site_symmetry_4
N3 C1 C2 C3 2.1(12) . .
C50 C1 C2 C3 176.1(11) . .
N3 C1 C2 S5 -173.7(9) . .
C50 C1 C2 S5 0(2) . .
C1 C2 C3 C4 -1.5(14) . .
S5 C2 C3 C4 175.0(8) . .
C1 C2 C3 S6 -179.6(8) . .
S5 C2 C3 S6 -3.1(12) . .
C2 C3 C4 N3 0.2(13) . .
S6 C3 C4 N3 177.9(10) . .
C2 C3 C4 C13 178.9(11) . .
S6 C3 C4 C13 -3(2) . .
S5 C5 C6 S8 -2.5(16) . .
S6 C5 C6 S8 177.6(7) . .
S5 C5 C6 S7 172.3(7) . .
S6 C5 C6 S7 -7.6(16) . .
C12 C7 C8 C9 2.1(16) . .
S8 C7 C8 C9 177.2(9) . .
C7 C8 C9 C10 1.7(17) . .
C8 C9 C10 C11 -2.7(18) . .
C9 C10 C11 C12 -0.1(18) . .
C8 C7 C12 C11 -4.9(16) . .
S8 C7 C12 C11 179.6(9) . .
C8 C7 C12 S7 179.3(8) . .
S8 C7 C12 S7 3.8(12) . .
C10 C11 C12 C7 3.9(17) . .
C10 C11 C12 S7 179.6(9) . .
C3 C4 C13 C15 -17.9(17) . .
N3 C4 C13 C15 160.7(10) . .
C3 C4 C13 C14 -141.4(13) . .
N3 C4 C13 C14 37.1(15) . .
C3 C4 C13 C16 102.1(13) . .
N3 C4 C13 C16 -79.3(12) . .
C15 C13 C16 N2 -158.9(9) . .
C14 C13 C16 N2 -40.7(12) . .
C4 C13 C16 N2 79.5(11) . .
C15 C13 C16 C17 28.4(14) . .
C14 C13 C16 C17 146.6(11) . .
C4 C13 C16 C17 -93.2(12) . .
N2 C16 C17 C18 2.6(11) . .
C13 C16 C17 C18 176.4(9) . .
N2 C16 C17 S9 -176.3(9) . .
C13 C16 C17 S9 -2.5(17) . .
C16 C17 C18 C19 -2.6(12) . .
S9 C17 C18 C19 176.6(7) . .
C16 C17 C18 S10 -178.2(7) . .
S9 C17 C18 S10 0.9(12) . .
C17 C18 C19 N2 1.4(12) . .
S10 C18 C19 N2 176.0(9) . .
C17 C18 C19 C28 -178.5(10) . .
S10 C18 C19 C28 -4.0(19) . .
S10 C20 C21 S12 179.3(7) . .
S9 C20 C21 S12 -8.2(15) . .
S10 C20 C21 S11 4.4(16) . .
S9 C20 C21 S11 176.9(6) . .
C27 C22 C23 C24 -0.6(16) . .
S12 C22 C23 C24 179.7(8) . .
C27 C22 C23 S11 178.3(9) . .
S12 C22 C23 S11 -1.4(11) . .
C22 C23 C24 C25 -3.1(15) . .
S11 C23 C24 C25 178.1(8) . .
C23 C24 C25 C26 7.9(18) . .
C24 C25 C26 C27 -8.4(19) . .
C23 C22 C27 C26 0.2(17) . .
S12 C22 C27 C26 179.8(9) . .
C25 C26 C27 C22 4.2(18) . .
N2 C19 C28 C30 155.1(10) . .
C18 C19 C28 C30 -25.0(16) . .
N2 C19 C28 C31 -83.1(12) . .
C18 C19 C28 C31 96.8(13) . .
N2 C19 C28 C29 35.0(13) . .
C18 C19 C28 C29 -145.1(11) . .
C19 C28 C31 N1 83.1(12) . .
C30 C28 C31 N1 -152.7(10) . .
C29 C28 C31 N1 -36.7(13) . .
C19 C28 C31 C32 -88.5(12) . .
C30 C28 C31 C32 35.6(14) . .
C29 C28 C31 C32 151.6(10) . .
N1 C31 C32 C33 1.2(11) . .
C28 C31 C32 C33 174.1(9) . .
N1 C31 C32 S13 -171.6(9) . .
C28 C31 C32 S13 1.2(17) . .
C31 C32 C33 C34 -0.3(12) . .
S13 C32 C33 C34 173.9(7) . .
C31 C32 C33 S14 -172.8(7) . .
S13 C32 C33 S14 1.4(11) . .
C32 C33 C34 N1 -0.7(12) . .
S14 C33 C34 N1 169.5(9) . .
C32 C33 C34 C43 -177.3(10) . .
S14 C33 C34 C43 -7.2(19) . .
S14 C35 C36 S16 180.0(8) . .
S13 C35 C36 S16 -5.5(18) . .
S14 C35 C36 S15 0.5(19) . .
S13 C35 C36 S15 175.1(8) . .
C42 C37 C38 C39 3(2) . .
S15 C37 C38 C39 178.9(10) . .
C42 C37 C38 S16 -177.1(12) . .
S15 C37 C38 S16 -0.9(14) . .
C37 C38 C39 C40 -3(2) . .
S16 C38 C39 C40 176.6(13) . .
C38 C39 C40 C41 1(3) . .
C39 C40 C41 C42 1(3) . .
C38 C37 C42 C41 0(2) . .
S15 C37 C42 C41 -176.1(14) . .
C40 C41 C42 C37 -2(3) . .
C33 C34 C43 C45 -28.2(14) . .
N1 C34 C43 C45 155.5(9) . .
C33 C34 C43 C46 91.4(13) . .
N1 C34 C43 C46 -84.8(10) . .
C33 C34 C43 C44 -148.5(11) . .
N1 C34 C43 C44 35.2(13) . .
C45 C43 C46 C47 28.2(15) . .
C34 C43 C46 C47 -91.8(13) . .
C44 C43 C46 C47 146.8(11) . .
C45 C43 C46 N4 -157.4(9) . .
C34 C43 C46 N4 82.6(11) . .
C44 C43 C46 N4 -38.8(13) . .
N4 C46 C47 C48 -1.7(11) . .
C43 C46 C47 C48 173.6(10) . .
N4 C46 C47 S1 -178.2(8) . .
C43 C46 C47 S1 -2.9(18) . .
C46 C47 C48 C49 2.0(11) . .
S1 C47 C48 C49 179.1(7) . .
C46 C47 C48 S2 -176.3(7) . .
S1 C47 C48 S2 0.8(10) . .
C47 C48 C49 N4 -1.4(10) . .
S2 C48 C49 N4 176.6(7) . .
C47 C48 C49 C50 -178.9(10) . .
S2 C48 C49 C50 -0.9(16) . .
C48 C49 C50 C52 -28.5(15) . .
N4 C49 C50 C52 154.5(9) . .
C48 C49 C50 C1 89.7(13) . .
N4 C49 C50 C1 -87.3(12) . .
C48 C49 C50 C51 -148.2(10) . .
N4 C49 C50 C51 34.8(13) . .
C2 C1 C50 C49 -93.6(15) . .
N3 C1 C50 C49 79.6(12) . .
C2 C1 C50 C52 26.8(17) . .
N3 C1 C50 C52 -160.0(10) . .
C2 C1 C50 C51 143.1(13) . .
N3 C1 C50 C51 -43.7(14) . .
S1 C53 C54 S4 2.6(14) . .
S2 C53 C54 S4 -179.8(6) . .
S1 C53 C54 S3 178.7(6) . .
S2 C53 C54 S3 -3.6(14) . .
C60 C55 C56 C57 2(3) . .
S3 C55 C56 C57 -179.6(12) . .
C60 C55 C56 S4 -179.1(13) . .
S3 C55 C56 S4 -0.3(19) . .
C55 C56 C57 C58 -2(2) . .
S4 C56 C57 C58 178.7(14) . .
C56 C57 C58 C59 4(3) . .
C57 C58 C59 C60 -6(3) . .
C56 C55 C60 C59 -3(3) . .
S3 C55 C60 C59 177.9(14) . .
C58 C59 C60 C55 5(3) . .
C32 C31 N1 C34 -1.7(11) . .
C28 C31 N1 C34 -175.0(9) . .
C33 C34 N1 C31 1.5(12) . .
C43 C34 N1 C31 178.6(9) . .
C17 C16 N2 C19 -1.8(11) . .
C13 C16 N2 C19 -175.9(8) . .
C18 C19 N2 C16 0.3(11) . .
C28 C19 N2 C16 -179.8(9) . .
C3 C4 N3 C1 1.1(12) . .
C13 C4 N3 C1 -177.8(9) . .
C2 C1 N3 C4 -2.0(12) . .
C50 C1 N3 C4 -176.9(9) . .
C48 C49 N4 C46 0.3(11) . .
C50 C49 N4 C46 178.0(9) . .
C47 C46 N4 C49 0.9(11) . .
C43 C46 N4 C49 -175.0(9) . .
C54 C53 S1 C47 174.8(10) . .
S2 C53 S1 C47 -2.9(7) . .
C46 C47 S1 C53 177.6(10) . .
C48 C47 S1 C53 1.3(8) . .
C49 C48 S2 C53 179.8(9) . .
C47 C48 S2 C53 -2.4(8) . .
C54 C53 S2 C48 -174.6(9) . .
S1 C53 S2 C48 3.2(7) . .
C53 C54 S3 C55 -177.3(11) . .
S4 C54 S3 C55 -0.9(9) . .
C56 C55 S3 C54 0.7(14) . .
C60 C55 S3 C54 179.5(14) . .
C53 C54 S4 C56 177.2(10) . .
S3 C54 S4 C56 0.8(8) . .
C55 C56 S4 C54 -0.3(14) . .
C57 C56 S4 C54 179.0(11) . .
C6 C5 S5 C2 168.9(11) . .
S6 C5 S5 C2 -11.2(8) . .
C1 C2 S5 C5 -175.9(12) . .
C3 C2 S5 C5 8.4(10) . .
C6 C5 S6 C3 -170.1(11) . .
S5 C5 S6 C3 10.0(9) . .
C4 C3 S6 C5 178.7(13) . .
C2 C3 S6 C5 -3.8(10) . .
C7 C12 S7 C6 8.4(10) . .
C11 C12 S7 C6 -167.4(10) . .
C5 C6 S7 C12 167.4(11) . .
S8 C6 S7 C12 -17.3(7) . .
C12 C7 S8 C6 -14.0(9) . .
C8 C7 S8 C6 170.8(9) . .
C5 C6 S8 C7 -165.7(11) . .
S7 C6 S8 C7 19.1(7) . .
C16 C17 S9 C20 -174.7(11) . .
C18 C17 S9 C20 6.4(9) . .
C21 C20 S9 C17 174.9(11) . .
S10 C20 S9 C17 -12.0(8) . .
C21 C20 S10 C18 -175.0(12) . .
S9 C20 S10 C18 12.4(8) . .
C17 C18 S10 C20 -8.0(10) . .
C19 C18 S10 C20 177.8(12) . .
C24 C23 S11 C21 -167.2(9) . .
C22 C23 S11 C21 14.0(9) . .
C20 C21 S11 C23 153.1(10) . .
S12 C21 S11 C23 -22.3(7) . .
C20 C21 S12 C22 -153.6(11) . .
S11 C21 S12 C22 21.6(7) . .
C27 C22 S12 C21 168.2(10) . .
C23 C22 S12 C21 -12.1(9) . .
C33 C32 S13 C35 9.0(9) . .
C31 C32 S13 C35 -178.7(11) . .
C36 C35 S13 C32 168.4(12) . .
S14 C35 S13 C32 -16.6(8) . .
C34 C33 S14 C35 179.1(12) . .
C32 C33 S14 C35 -11.3(9) . .
C36 C35 S14 C33 -167.7(13) . .
S13 C35 S14 C33 17.4(8) . .
C42 C37 S15 C36 176.3(14) . .
C38 C37 S15 C36 0.5(12) . .
C35 C36 S15 C37 179.5(13) . .
S16 C36 S15 C37 0.0(10) . .
C39 C38 S16 C36 -179.0(12) . .
C37 C38 S16 C36 0.7(11) . .
C35 C36 S16 C38 -179.8(13) . .
S15 C36 S16 C38 -0.3(9) . .
N1A C2A C4A C6A 1.8(19) . .
N1A C3A C5A C6A 0.3(17) . .
C3A C5A C6A C4A -0.8(18) . .
C3A C5A C6A C7A 175.3(10) . .
C2A C4A C6A C5A -0.1(19) . .
C2A C4A C6A C7A -176.5(11) . .
C5A C6A C7A C9A 148.8(13) . .
C4A C6A C7A C9A -35.1(16) . .
C5A C6A C7A C8A -91.8(15) . .
C4A C6A C7A C8A 84.3(15) . .
C5A C6A C7A C11A 22.6(16) . .
C4A C6A C7A C11A -161.3(11) . .
C6A C7A C9A N3A -52.1(18) . .
C8A C7A C9A N3A -168.3(13) . .
C11A C7A C9A N3A 73.0(17) . .
C6A C7A C9A C10A 114(2) . .
C8A C7A C9A C10A -2(3) . .
C11A C7A C9A C10A -121(2) . .
N3A C9A C10A C19A -9(3) . 3_766
C7A C9A C10A C19A -177(2) . 3_766
C9A C7A C11A C12A 103.5(19) . .
C6A C7A C11A C12A -128.7(17) . .
C8A C7A C11A C12A -17(2) . .
C9A C7A C11A N2A -75.8(15) . .
C6A C7A C11A N2A 52.1(16) . .
C8A C7A C11A N2A 164.2(12) . .
N2A C11A C12A C13A 2(2) . .
C7A C11A C12A C13A -177.4(15) . .
C11A C12A C13A C14A -2(2) . .
C12A C13A C14A N2A 1(2) . .
C12A C13A C14A C16A -170.9(17) . .
C13A C14A C16A C15A -12(3) . .
N2A C14A C16A C15A 178(2) . .
C13A C14A C16A C18A -145.0(18) . .
N2A C14A C16A C18A 44(2) . .
C13A C14A C16A C17A 106(2) . .
N2A C14A C16A C17A -64(2) . .
C15A C16A C18A N3A -102(2) . 3_766
C14A C16A C18A N3A 35(2) . 3_766
C17A C16A C18A N3A 147.5(13) . 3_766
C15A C16A C18A C19A 65(3) . .
C14A C16A C18A C19A -158(2) . .
C17A C16A C18A C19A -45(3) . .
N3A C18A C19A C10A 0(3) 3_766 3_766
C16A C18A C19A C10A -169(2) . 3_766
C4A C2A N1A C3A -2.4(17) . .
C4A C2A N1A C1A 175.6(11) . .
C5A C3A N1A C2A 1.4(15) . .
C5A C3A N1A C1A -176.7(10) . .
C12A C11A N2A C14A -1.1(17) . .
C7A C11A N2A C14A 178.3(12) . .
C13A C14A N2A C11A -0.1(17) . .
C16A C14A N2A C11A 172.3(15) . .
C10A C9A N3A C18A 8.9(19) . 3_766
C7A C9A N3A C18A 178.4(13) . 3_766
